data_2006995
loop_
_publ_author_name
'Despinoy, Xavier L.M.'
'Harris, Steven G.'
'McNab, Hamish'
'Parsons, Simon'
'Withell, Kirsti'

_publ_section_title
;
 The Effect of 3-Substitution on the Structures of
 Pyrrole-2-carbaldehydes
;
_journal_issue 2
_journal_name_full 'Acta Crystallographica Section C'
_journal_page_first 231
_journal_page_last 233
_journal_paper_doi 10.1107/S0108270197014649
_journal_volume 54
_journal_year 1998
_chemical_formula_sum 'C6 H7 N O2'
_chemical_formula_weight 125.13
_chemical_name_systematic
;
 ?
;
_space_group_IT_number 14
_symmetry_cell_setting monoclinic
_symmetry_space_group_name_Hall '-P 2ybc'
_symmetry_space_group_name_H-M 'P 1 21/c 1'
_audit_creation_method SHELXL
_cell_angle_alpha 90.00
_cell_angle_beta 107.781(10)
_cell_angle_gamma 90.00
_cell_formula_units_Z 4
_cell_length_a 6.9093(9)
_cell_length_b 12.380(2)
_cell_length_c 7.3256(11)
_cell_measurement_reflns_used 40
_cell_measurement_temperature 220.0(2)
_cell_measurement_theta_max 22
_cell_measurement_theta_min 20
_cell_volume 596.68(16)
_computing_cell_refinement DIF4
_computing_data_collection 'DIF4 (Stoe & Cie, 1990a)'
_computing_data_reduction 'REDU4 (Stoe & Cie, 1990b)'
_computing_molecular_graphics SHELXTL
_computing_structure_refinement SHELXTL
_computing_structure_solution 'SHELXTL (Sheldrick, 1995)'
_diffrn_ambient_temperature 220.0(2)
_diffrn_measurement_device
;
Stoe Stadi-4 diffractometer equipped with an Oxford Cryosystems low
temperature device (Cosier & Glazer, 1986)
;
_diffrn_measurement_method \w-\q
_diffrn_radiation_monochromator graphite
_diffrn_radiation_source 'fine-focus sealed tube'
_diffrn_radiation_type CuK\a
_diffrn_radiation_wavelength 1.54184
_diffrn_reflns_av_R_equivalents 0.0746
_diffrn_reflns_av_sigmaI/netI 0.0668
_diffrn_reflns_limit_h_max 7
_diffrn_reflns_limit_h_min -7
_diffrn_reflns_limit_k_max 13
_diffrn_reflns_limit_k_min -13
_diffrn_reflns_limit_l_max 8
_diffrn_reflns_limit_l_min -7
_diffrn_reflns_number 2891
_diffrn_reflns_theta_max 60.16
_diffrn_reflns_theta_min 6.73
_diffrn_standards_decay_% 0
_diffrn_standards_interval_time 60
_diffrn_standards_number 3
_exptl_absorpt_coefficient_mu 0.888
_exptl_absorpt_correction_type none
_exptl_crystal_colour Colourless
_exptl_crystal_density_diffrn 1.393
_exptl_crystal_density_meas ?
_exptl_crystal_description needle
_exptl_crystal_F_000 264
_exptl_crystal_size_max 0.51
_exptl_crystal_size_mid 0.12
_exptl_crystal_size_min 0.12
_refine_diff_density_max 0.25
_refine_diff_density_min -0.20
_refine_ls_extinction_coef 0.023(3)
_refine_ls_extinction_method SHELXL
_refine_ls_goodness_of_fit_all 1.097
_refine_ls_goodness_of_fit_obs 1.175
_refine_ls_hydrogen_treatment refall
_refine_ls_matrix_type full
_refine_ls_number_parameters 111
_refine_ls_number_reflns 887
_refine_ls_number_restraints 0
_refine_ls_restrained_S_all 1.097
_refine_ls_restrained_S_obs 1.175
_refine_ls_R_factor_all 0.0583
_refine_ls_R_factor_obs .0422
_refine_ls_shift/esd_max 0.000
_refine_ls_shift/esd_mean 0.000
_refine_ls_structure_factor_coef Fsqd
_refine_ls_weighting_details 'w = 1/[\s^2^(Fo^2^)+(0.0572P)^2^] where P=(Fo^2^+2Fc^2^)/3'
_refine_ls_weighting_scheme calc
_refine_ls_wR_factor_all 0.1027
_refine_ls_wR_factor_obs .0950
_reflns_number_observed 689
_reflns_number_total 887
_reflns_observed_criterion >2sigma(I)
_cod_data_source_file bm1194.cif
_cod_data_source_block 2
_cod_depositor_comments
;
The following automatic conversions were performed:
'_symmetry_cell_setting' value 'Monoclinic' changed to 'monoclinic'
according to '/home/saulius/struct/CIF-dictionaries/cif_core.dic'
dictionary named 'cif_core.dic' version 2.4.1 from 2010-06-29.

Automatic conversion script
Id: cif_fix_enum 1527 2010-12-29 10:47:43Z saulius 

The following automatic conversions were performed:

'_symmetry_cell_setting' value 'Monoclinic' changed to 'monoclinic'
according to /home/saulius/struct/CIF-dictionaries/cif_core.dic
dictionary named 'cif_core.dic' version 2.4.1 from
2010-06-29.

'_exptl_absorpt_correction_type' value 'None' changed to
'none' according to
/home/saulius/struct/CIF-dictionaries/cif_core.dic dictionary named
'cif_core.dic' version 2.4.1 from 2010-06-29.

Automatic conversion script
Id: cif_fix_values 1715 2011-07-08 13:25:40Z adriana 

The following automatic conversions were performed:

'_exptl_crystal_density_meas' value 'Not measured' was changed to '?'
- the value is perceived as not measured.

Automatic conversion script
Id: cif_fix_values 3008 2015-01-20 13:52:24Z robertas 

The following automatic conversions were performed:

'_refine_ls_weighting_scheme' value 'calc w =
1/[\s^2^(Fo^2^)+(0.0572P)^2^] where P=(Fo^2^+2Fc^2^)/3' was changed
to 'calc'. New tag '_refine_ls_weighting_details' was created. The
value of the new tag was set to 'w = 1/[\s^2^(Fo^2^)+(0.0572P)^2^]
where P=(Fo^2^+2Fc^2^)/3'.

Automatic conversion script
Id: cif_fix_values 3143 2015-03-26 13:38:13Z robertas 
;
_cod_original_cell_volume 596.7(2)
_cod_original_sg_symbol_H-M 'P 21/c'
_cod_database_code 2006995

loop_
_symmetry_equiv_pos_as_xyz
'x, y, z'
'-x, y+1/2, -z+1/2'
'-x, -y, -z'
'x, -y-1/2, z-1/2'

loop_
_atom_site_aniso_label
_atom_site_aniso_U_11
_atom_site_aniso_U_22
_atom_site_aniso_U_33
_atom_site_aniso_U_12
_atom_site_aniso_U_13
_atom_site_aniso_U_23
N1 .0346(10) .0288(10) .0365(12) -.0009(8) .0116(9) -.0011(9)
C2 .0341(11) .0248(11) .0286(11) .0000(9) .0107(9) .0020(10)
C3 .0352(11) .0252(11) .0297(13) -.0007(8) .0130(10) .0035(9)
C4 .0373(11) .0247(11) .0404(13) .0029(9) .0187(10) .0021(11)
C5 .0442(12) .0274(11) .0407(14) -.0027(10) .0185(11) -.0056(11)
C6 .0347(11) .0264(11) .0330(13) .0010(9) .0107(10) .0014(10)
O7 .0366(8) .0332(8) .0447(11) .0075(6) .0114(7) -.0025(8)
O8 .0351(8) .0370(9) .0398(10) .0064(6) .0066(7) -.0035(8)
C9 .0323(12) .0404(15) .055(2) .0032(10) .0151(12) .0012(13)

loop_
_atom_site_label
_atom_site_fract_x
_atom_site_fract_y
_atom_site_fract_z
_atom_site_U_iso_or_equiv
_atom_site_thermal_displace_type
_atom_site_calc_flag
_atom_site_refinement_flags
_atom_site_occupancy
_atom_site_disorder_group
_atom_site_type_symbol
N1 .7507(3) .60958(14) .4914(3) .0331(5) Uani d . 1 . N
H1 .897(4) .592(2) .552(4) .052(7) Uiso d . 1 . H
C2 .6183(3) .5550(2) .3392(3) .0289(5) Uani d . 1 . C
C3 .4315(3) .6075(2) .2976(3) .0294(5) Uani d . 1 . C
C4 .4525(3) .6942(2) .4249(4) .0326(6) Uani d . 1 . C
H4 .349(4) .7433(18) .426(3) .034(6) Uiso d . 1 . H
C5 .6496(4) .6920(2) .5422(4) .0362(6) Uani d . 1 . C
H5 .723(4) .738(2) .654(4) .046(7) Uiso d . 1 . H
C6 .6715(3) .4602(2) .2557(3) .0313(6) Uani d . 1 . C
H6 .554(3) .4291(18) .156(4) .035(6) Uiso d . 1 . H
O7 .8387(2) .41711(11) .3025(3) .0384(5) Uani d . 1 . O
O8 .2674(2) .57468(12) .1551(2) .0384(5) Uani d . 1 . O
C9 .0837(3) .6322(2) .1359(4) .0420(7) Uani d . 1 . C
H91 -.025(4) .600(2) .034(4) .053(8) Uiso d . 1 . H
H92 .103(4) .713(2) .113(4) .053(7) Uiso d . 1 . H
H93 .040(4) .623(2) .251(4) .058(8) Uiso d . 1 . H

loop_
_atom_type_symbol
_atom_type_description
_atom_type_scat_dispersion_real
_atom_type_scat_dispersion_imag
_atom_type_scat_source
C C 0.0181 0.0091 'International Tables Vol C Tables 4.2.6.8 and 6.1.1.4'
H H 0.0000 0.0000 'International Tables Vol C Tables 4.2.6.8 and 6.1.1.4'
N N 0.0311 0.0180 'International Tables Vol C Tables 4.2.6.8 and 6.1.1.4'
O O 0.0492 0.0322 'International Tables Vol C Tables 4.2.6.8 and 6.1.1.4'

loop_
_geom_angle_atom_site_label_1
_geom_angle_atom_site_label_2
_geom_angle_atom_site_label_3
_geom_angle
C5 N1 C2 108.7(2)
C5 N1 H1 125.4(16)
C2 N1 H1 125.9(16)
N1 C2 C3 106.8(2)
N1 C2 C6 123.7(2)
C3 C2 C6 129.4(2)
O8 C3 C2 122.2(2)
O8 C3 C4 129.7(2)
C2 C3 C4 108.1(2)
C5 C4 C3 106.5(2)
C5 C4 H4 128.4(14)
C3 C4 H4 125.1(14)
N1 C5 C4 109.9(2)
N1 C5 H5 118.6(14)
C4 C5 H5 131.5(13)
O7 C6 C2 125.8(2)
O7 C6 H6 121.9(13)
C2 C6 H6 112.2(13)
C3 O8 C9 116.1(2)
O8 C9 H91 109.3(15)
O8 C9 H92 110.4(14)
H91 C9 H92 112.(2)
O8 C9 H93 110.8(16)
H91 C9 H93 104.(2)
H92 C9 H93 110.(2)

loop_
_geom_bond_atom_site_label_1
_geom_bond_atom_site_label_2
_geom_bond_site_symmetry_2
_geom_bond_distance
_geom_bond_publ_flag
N1 C5 . 1.352(3) ?
N1 C2 . 1.383(3) ?
N1 H1 . .99(2) ?
C2 C3 . 1.393(3) ?
C2 C6 . 1.423(3) ?
C3 O8 . 1.348(3) ?
C3 C4 . 1.400(3) ?
C4 C5 . 1.371(4) ?
C4 H4 . .94(2) ?
C5 H5 . 1.00(3) ?
C6 O7 . 1.223(3) ?
C6 H6 . .99(2) ?
O8 C9 . 1.425(3) ?
C9 H91 . .97(3) ?
C9 H92 . 1.03(3) ?
C9 H93 . .98(3) ?

loop_
_cod_related_entry_id
_cod_related_entry_database
_cod_related_entry_code
1 ChemSpider 9461453
